data_2310757
loop_
_publ_author_name
'Lazic, Biljana'
'Armbruster, Thomas'
'Chopin, Christian'
'Grew, Edward S.'
'Baronnet, Alain'
'Palatinus, Lukas'

_publ_section_title
;
 Superspace description of wagnerite-group minerals
 (Mg,Fe,Mn)2(PO4)(F,OH)
;
_journal_coden_ASTM ACSBDA
_journal_issue 2
_journal_name_full
;
 Acta Crystallographica, Section B: Structural Science, Crystal
 Engineering and Materials
;
_journal_page_first 243
_journal_page_last 258
_journal_paper_doi 10.1107/S2052520613031247
_journal_volume 70
_journal_year 2014
_chemical_compound_source 'Panasqueira mine, Portugal'
_chemical_formula_analytical 'F0.8 Fe0.5 H0.2 Mg0.8 Mn0.7 O4.2 P1'
_chemical_formula_sum 'F Fe1.078 Mg0.922 O4 P'
_chemical_formula_weight 196.6
_chemical_name_mineral wagnerite
_space_group_IT_number 15
_space_group_ssg_name C2/c(0\b0)s0
_symmetry_cell_setting monoclinic
_symmetry_space_group_name_Hall '-C 2yc'
_symmetry_space_group_name_H-M 'C 1 2/c 1'
_cell_angle_alpha 90
_cell_angle_beta 118.5620(10)
_cell_angle_gamma 90
_cell_formula_units_Z 8
_cell_length_a 13.0183(2)
_cell_length_b 6.41490(10)
_cell_length_c 9.84110(10)
_cell_measurement_temperature 293
_cell_modulation_dimension 1
_cell_volume 721.823(19)
_computing_cell_refinement 'SAINT V8.27B (Bruker AXS Inc., 2012)'
_computing_data_collection 'SAINT V8.27B (Bruker AXS Inc., 2012)'
_computing_data_reduction 'SAINT V8.27B (Bruker AXS Inc., 2012)'
_computing_publication_material
;
'JANA2006(Pertricek,Dusek & Palatinus 2006)'
;
_computing_structure_refinement
;
'JANA2006(Pertricek,Dusek & Palatinus 2006)'
;
_computing_structure_solution 'SUPERFLIP (Palatinus & Chapuis, 2007)'
_diffrn_ambient_temperature 293
_diffrn_detector 'CCD plate'
_diffrn_detector_area_resol_mean 8.3333
_diffrn_measured_fraction_theta_full 1
_diffrn_measured_fraction_theta_max 1
_diffrn_measurement_device 'four-cycle diffractometer'
_diffrn_measurement_device_type 'Bruker CCD'
_diffrn_measurement_method '\f and \w scans'
_diffrn_measurement_specimen_support fiber
_diffrn_radiation_monochromator graphite
_diffrn_radiation_source 'X-ray tube'
_diffrn_radiation_type 'Mo K\a'
_diffrn_radiation_wavelength 0.71073
_diffrn_reflns_av_R_equivalents 0.0106
_diffrn_reflns_av_sigmaI/netI 0.0093
_diffrn_reflns_limit_h_max 16
_diffrn_reflns_limit_h_min -16
_diffrn_reflns_limit_index_m_1_max 1
_diffrn_reflns_limit_index_m_1_min -1
_diffrn_reflns_limit_k_max 8
_diffrn_reflns_limit_k_min -8
_diffrn_reflns_limit_l_max 12
_diffrn_reflns_limit_l_min -12
_diffrn_reflns_number 9151
_diffrn_reflns_reduction_process narrow-frame
_diffrn_reflns_theta_full 27.5
_diffrn_reflns_theta_max 27.5
_diffrn_reflns_theta_min 2.6
_diffrn_source 'sealed x-ray tube'
_diffrn_source_current 40
_diffrn_source_voltage 50
_exptl_absorpt_coefficient_mu 4.994
_exptl_absorpt_correction_T_max 0.745
_exptl_absorpt_correction_T_min 0.521
_exptl_absorpt_correction_type multi-scan
_exptl_absorpt_process_details 'SADABS V2012/1 (Bruker AXS Inc.)'
_exptl_crystal_colour 'dark brown'
_exptl_crystal_density_diffrn 3.6167
_exptl_crystal_description prism
_exptl_crystal_F_000 761
_exptl_crystal_size_max 0.16
_exptl_crystal_size_mid 0.16
_exptl_crystal_size_min 0.06
_refine_diff_density_max 0.40
_refine_diff_density_min -0.45
_refine_ls_extinction_method none
_refine_ls_goodness_of_fit_gt 1.90
_refine_ls_goodness_of_fit_ref 1.75
_refine_ls_hydrogen_treatment constr
_refine_ls_number_constraints 2
_refine_ls_number_parameters 167
_refine_ls_number_reflns 2484
_refine_ls_number_restraints 0
_refine_ls_R_factor_all 0.0252
_refine_ls_R_factor_gt 0.0217
_refine_ls_shift/su_max 0.0280
_refine_ls_shift/su_mean 0.0040
_refine_ls_structure_factor_coef Fsqd
_refine_ls_weighting_details w=1/(\s^2^(I)+0.0004I^2^)
_refine_ls_weighting_scheme sigma
_refine_ls_wR_factor_gt 0.0629
_refine_ls_wR_factor_ref 0.0640
_reflns_number_gt 2086
_reflns_number_total 2484
_reflns_threshold_expression I>3\s(I)
_cod_data_source_file dk5018sup1.cif
_cod_data_source_block 3b
_cod_original_formula_sum 'F1 Fe1.078 Mg0.922 O4 P1'
_cod_database_code 2310757
_publcif_datablock.id {9677c4f1-bf3b-4a75-bc94-a97ef6405f29}

loop_
_space_group_symop_id
_space_group_symop_operation_xyz
1 x,y,z
2 -x,y,-z+0.5
3 x+0.5,y+0.5,z
4 -x+0.5,y+0.5,-z+0.5
5 -x,-y,-z
6 x,-y,z+0.5
7 -x+0.5,-y+0.5,-z
8 x+0.5,-y+0.5,z+0.5

loop_
_space_group_symop_ssg_id
_space_group_symop_ssg_operation_algebraic
1 x1,x2,x3,x4
2 -x1,x2,-x3+1/2,x4+1/2
3 -x1,-x2,-x3,-x4
4 x1,-x2,x3+1/2,-x4+1/2
5 x1+1/2,x2+1/2,x3,x4
6 -x1+1/2,x2+1/2,-x3+1/2,x4+1/2
7 -x1+1/2,-x2+1/2,-x3,-x4
8 x1+1/2,-x2+1/2,x3+1/2,-x4+1/2

loop_
_atom_site_label
_atom_site_type_symbol
_atom_site_fract_x
_atom_site_fract_y
_atom_site_fract_z
_atom_site_adp_type
_atom_site_U_iso_or_equiv
_atom_site_symmetry_multiplicity
_atom_site_occupancy
_atom_site_calc_flag
Fe1 Fe 0.058512(19) 0.27144(4) 0.00197(3) Uani 0.00876(11) 8 0.691(2) d
Mg1 Mg 0.058512(19) 0.27144(4) 0.00197(3) Uani 0.00876(11) 8 0.309(2) d
Fe2 Fe -0.15729(3) 0.10648(5) 0.14075(3) Uani 0.00817(13) 8 0.3874(16) d
Mg2 Mg -0.15729(3) 0.10648(5) 0.14075(3) Uani 0.00817(13) 8 0.6126(16) d
P1 P 0.17535(3) 0.59597(5) 0.30569(4) Uani 0.00575(14) 8 1 d
F1 F -0.01035(14) 0.1317(3) 0.13959(16) Uani 0.0248(5) 8 0.531(3) d
F2 F -0.0283(2) 0.0835(3) 0.0704(4) Uani 0.0217(7) 8 0.469(3) d
O1 O 0.08125(7) 0.53788(14) 0.14224(10) Uani 0.0114(3) 8 1 d
O2 O 0.19389(8) 0.41819(14) 0.42004(11) Uani 0.0101(4) 8 1 d
O3 O 0.13343(9) 0.21184(13) -0.14023(11) Uani 0.0099(4) 8 1 d
O4 O 0.29025(8) 0.64362(15) 0.30467(11) Uani 0.0105(4) 8 1 d

loop_
_atom_site_aniso_label
_atom_site_aniso_type_symbol
_atom_site_aniso_U_11
_atom_site_aniso_U_22
_atom_site_aniso_U_33
_atom_site_aniso_U_12
_atom_site_aniso_U_13
_atom_site_aniso_U_23
Fe1 Fe 0.00776(15) 0.01085(14) 0.00696(15) 0.00271(8) 0.00296(11) 0.00080(8)
Mg1 Mg 0.00776(15) 0.01085(14) 0.00696(15) 0.00271(8) 0.00296(11) 0.00080(8)
Fe2 Fe 0.01027(17) 0.00634(17) 0.00807(18) 0.00035(10) 0.00453(13) -0.00048(10)
Mg2 Mg 0.01027(17) 0.00634(17) 0.00807(18) 0.00035(10) 0.00453(13) -0.00048(10)
P1 P 0.00524(18) 0.00566(18) 0.00505(18) -0.00003(11) 0.00140(14) -0.00011(11)
F1 F 0.0120(6) 0.0255(6) 0.0372(8) 0.0038(5) 0.0121(6) 0.0173(6)
F2 F 0.0183(7) 0.0155(6) 0.0378(11) 0.0004(5) 0.0187(8) 0.0071(6)
O1 O 0.0097(5) 0.0125(5) 0.0078(4) 0.0009(3) 0.0009(4) -0.0015(4)
O2 O 0.0133(5) 0.0077(4) 0.0088(5) -0.0002(3) 0.0049(4) 0.0018(3)
O3 O 0.0104(5) 0.0080(4) 0.0109(5) -0.0020(3) 0.0047(4) 0.0016(4)
O4 O 0.0078(5) 0.0134(4) 0.0107(5) -0.0020(3) 0.0048(4) -0.0009(4)

loop_
_atom_site_displace_Fourier_atom_site_label
_atom_site_displace_Fourier_axis
_atom_site_displace_Fourier_wave_vector_seq_id
_atom_site_displace_Fourier_param_cos
_atom_site_displace_Fourier_param_sin
Fe1 x 1 0.000954(17) -0.002922(18)
Fe1 y 1 0.00460(3) -0.00891(3)
Fe1 z 1 -0.00372(2) 0.00041(2)
Mg1 x 1 0.000954(17) -0.002922(18)
Mg1 y 1 0.00460(3) -0.00891(3)
Mg1 z 1 -0.00372(2) 0.00041(2)
Fe2 x 1 -0.00005(2) -0.00911(3)
Fe2 y 1 0.00209(4) 0.00183(4)
Fe2 z 1 -0.00201(3) -0.00410(3)
Mg2 x 1 -0.00005(2) -0.00911(3)
Mg2 y 1 0.00209(4) 0.00183(4)
Mg2 z 1 -0.00201(3) -0.00410(3)
P1 x 1 0.00040(3) -0.00129(3)
P1 y 1 -0.00088(4) -0.00146(4)
P1 z 1 0.00140(3) -0.00076(3)
O1 x 1 -0.00153(7) 0.00100(6)
O1 y 1 -0.00833(11) 0.00029(11)
O1 z 1 0.00360(8) -0.00230(8)
O2 x 1 0.00505(7) -0.00559(7)
O2 y 1 -0.00173(11) -0.00289(11)
O2 z 1 0.00208(8) -0.00432(8)
O3 x 1 0.00135(6) -0.00131(6)
O3 y 1 -0.00271(11) 0.00237(11)
O3 z 1 -0.00068(8) -0.00103(8)
O4 x 1 -0.00256(6) 0.00052(6)
O4 y 1 0.00622(11) -0.00301(11)
O4 z 1 -0.00489(8) 0.00304(8)

loop_
_atom_site_Fourier_wave_vector_seq_id
_jana_atom_site_fourier_wave_vector_q1_coeff
1 1

loop_
_atom_site_occ_Fourier_atom_site_label
_atom_site_occ_Fourier_wave_vector_seq_id
_atom_site_occ_Fourier_param_cos
_atom_site_occ_Fourier_param_sin
Fe1 1 0.0153(8) -0.0082(9)
Mg1 1 -0.0153(8) 0.0082(9)
Fe2 1 0.0113(8) 0.0983(9)
Mg2 1 -0.0113(8) -0.0983(9)

loop_
_atom_site_occ_special_func_atom_site_label
_atom_site_occ_special_func_crenel_c
_atom_site_occ_special_func_crenel_w
F1 0.2975(6) 0.531(3)
F2 0.7808(7) 0.469(3)

loop_
_atom_site_U_Fourier_atom_site_label
_atom_site_U_Fourier_tens_elem
_atom_site_U_Fourier_wave_vector_seq_id
_atom_site_U_Fourier_param_cos
_atom_site_U_Fourier_param_sin
Fe1 U11 1 -0.00029(12) -0.00016(12)
Fe1 U22 1 -0.00043(12) -0.00011(12)
Fe1 U33 1 -0.00001(12) 0.00017(12)
Fe1 U12 1 0.00005(9) -0.00018(9)
Fe1 U13 1 0.00023(10) -0.00023(10)
Fe1 U23 1 0.00016(9) -0.00060(9)
Mg1 U11 1 -0.00029(12) -0.00016(12)
Mg1 U22 1 -0.00043(12) -0.00011(12)
Mg1 U33 1 -0.00001(12) 0.00017(12)
Mg1 U12 1 0.00005(9) -0.00018(9)
Mg1 U13 1 0.00023(10) -0.00023(10)
Mg1 U23 1 0.00016(9) -0.00060(9)
Fe2 U11 1 -0.00089(17) -0.00009(17)
Fe2 U22 1 -0.00019(14) -0.00054(14)
Fe2 U33 1 -0.00048(16) 0.00122(15)
Fe2 U12 1 0.00046(11) 0.00015(11)
Fe2 U13 1 -0.00045(13) 0.00151(13)
Fe2 U23 1 0.00038(11) -0.00007(11)
Mg2 U11 1 -0.00089(17) -0.00009(17)
Mg2 U22 1 -0.00019(14) -0.00054(14)
Mg2 U33 1 -0.00048(16) 0.00122(15)
Mg2 U12 1 0.00046(11) 0.00015(11)
Mg2 U13 1 -0.00045(13) 0.00151(13)
Mg2 U23 1 0.00038(11) -0.00007(11)

loop_
_atom_type_symbol
_atom_type_scat_dispersion_real
_atom_type_scat_dispersion_imag
_atom_type_scat_source
F 0.0171 0.0103 'International Tables Vol C tables 4.2.6.8 and 6.1.1.1'
Fe 0.3463 0.8444 'International Tables Vol C tables 4.2.6.8 and 6.1.1.1'
H 0.0000 0.0000 'International Tables Vol C tables 4.2.6.8 and 6.1.1.1'
Mg 0.0486 0.0363 'International Tables Vol C tables 4.2.6.8 and 6.1.1.1'
O 0.0106 0.0060 'International Tables Vol C tables 4.2.6.8 and 6.1.1.1'
P 0.1023 0.0942 'International Tables Vol C tables 4.2.6.8 and 6.1.1.1'

loop_
_cell_wave_vector_seq_id
_cell_wave_vector_x
_cell_wave_vector_y
_cell_wave_vector_z
1 0.000000 0.345990 0.000000

loop_
_geom_bond_atom_site_label_1
_geom_bond_atom_site_label_2
_geom_bond_site_ssg_symmetry_2
_geom_bond_distance_av
_geom_bond_distance_min
_geom_bond_distance_max
Fe1 F1 . 2.103(6) 2.057(4) 2.188(8)
Fe1 F2 . 2.033(11) 2.019(17) 2.044(5)
Fe1 F2 3_5555 2.324(8) 2.294(13) 2.334(3)
Fe1 O1 . 2.1297(13) 2.0895(13) 2.1752(12)
Fe1 O1 3_5655 2.0867(11) 2.0792(11) 2.0937(11)
Fe1 O3 . 2.0893(17) 2.0671(17) 2.1135(17)
Fe1 O4 6_5455 2.1431(10) 2.1382(10) 2.1464(10)
Mg1 F1 . 2.103(6) 2.057(4) 2.188(8)
Mg1 F2 . 2.033(11) 2.019(17) 2.044(5)
Mg1 F2 3_5555 2.324(8) 2.294(13) 2.334(3)
Mg1 O1 . 2.1297(13) 2.0895(13) 2.1752(12)
Mg1 O1 3_5655 2.0867(11) 2.0792(11) 2.0937(11)
Mg1 O3 . 2.0893(17) 2.0671(17) 2.1135(17)
Mg1 O4 6_5455 2.1431(10) 2.1382(10) 2.1464(10)
Fe2 F1 . 1.983(7) 1.921(9) 2.022(4)
Fe2 F1 2_5555 2.180(4) 2.164(5) 2.192(4)
Fe2 F2 . 2.049(12) 2.031(7) 2.090(19)
Fe2 O2 2_5555 2.0764(12) 2.0697(12) 2.0830(12)
Fe2 O2 8_4545 2.1157(10) 2.0845(10) 2.1477(10)
Fe2 O3 3_5555 2.0669(12) 2.0591(12) 2.0730(12)
Fe2 O4 5_4455 2.0460(16) 2.0226(16) 2.0725(17)
Mg2 F1 . 1.983(7) 1.921(9) 2.022(4)
Mg2 F1 2_5555 2.180(4) 2.164(5) 2.192(4)
Mg2 F2 . 2.049(12) 2.031(7) 2.090(19)
Mg2 O2 2_5555 2.0764(12) 2.0697(12) 2.0830(12)
Mg2 O2 8_4545 2.1157(10) 2.0845(10) 2.1477(10)
Mg2 O3 3_5555 2.0669(12) 2.0591(12) 2.0730(12)
Mg2 O4 5_4455 2.0460(16) 2.0226(16) 2.0725(17)
P1 O1 . 1.5314(11) 1.5281(11) 1.5361(10)
P1 O2 . 1.5390(13) 1.5344(13) 1.5438(13)
P1 O3 4_5655 1.5424(14) 1.5358(14) 1.5489(14)
P1 O4 . 1.5325(15) 1.5282(15) 1.5365(15)

loop_
_jana_atom_site_displace_legendre_atom_site_label
_jana_atom_site_displace_legendre_axis
_jana_atom_site_displace_legendre_param_order
_jana_atom_site_displace_legendre_param_coeff
F1 x 1 0.00173(16)
F1 y 1 0.0005(3)
F1 z 1 0.0026(3)
F1 x 2 0.0033(7)
F1 y 2 0.0061(16)
F1 z 2 0.0093
F2 x 1 -0.0026(2)
F2 y 1 0.0039(3)
F2 z 1 -0.0018(4)
F2 x 2 -0.0080(12)
F2 y 2 -0.005(2)
F2 z 2 -0.0106(19)
